data_7716287
loop_
_publ_author_name
'Regueiro, Alejandro'
'Garc&#xed;a-L&#xf3;pez, V&#xed;ctor'
'Forment-Aliaga, Alicia'
'Clemente-Le&#xf3;n, Miguel'

_publ_section_title
;
 Chiral spin-crossover complexes based on an enantiopure Schiff base
 ligand with three chiral carbon centers.
;
_journal_issue 25
_journal_name_full 'Dalton transactions (Cambridge, England : 2003)'
_journal_page_first 10637
_journal_page_last 10643
_journal_paper_doi 10.1039/d4dt00924j
_journal_volume 53
_journal_year 2024
_chemical_formula_moiety 'C23 H25 Fe N6 O S2'
_chemical_formula_sum 'C23 H25 Fe N6 O S2'
_chemical_formula_weight 521.46
_space_group_crystal_system monoclinic
_space_group_IT_number 4
_space_group_name_Hall 'P 2yb'
_space_group_name_H-M_alt 'P 1 21 1'
_atom_sites_solution_hydrogens geom
_atom_sites_solution_primary dual
_audit_creation_date 2024-05-02
_audit_creation_method
;
Olex2 1.2
(compiled May 18 2018 14:05:52 for OlexSys, GUI svn.r5506)
;
_audit_update_record
;
2024-05-02 deposited with the CCDC.	2024-06-03 downloaded from the CCDC.
;
_cell_angle_alpha 90
_cell_angle_beta 96.383(4)
_cell_angle_gamma 90
_cell_formula_units_Z 2
_cell_length_a 8.9161(4)
_cell_length_b 14.5306(6)
_cell_length_c 9.6438(4)
_cell_measurement_reflns_used 3657
_cell_measurement_temperature 149.8(4)
_cell_measurement_theta_max 24.0450
_cell_measurement_theta_min 3.2560
_cell_volume 1241.67(9)
_computing_cell_refinement 'CrysAlisPro 1.171.41.109a (Rigaku OD, 2021)'
_computing_data_collection 'CrysAlisPro 1.171.41.109a (Rigaku OD, 2021)'
_computing_data_reduction 'CrysAlisPro 1.171.41.109a (Rigaku OD, 2021)'
_computing_molecular_graphics 'Olex2 (Dolomanov et al., 2009)'
_computing_publication_material 'Olex2 (Dolomanov et al., 2009)'
_computing_structure_refinement 'ShelXL (Sheldrick, 2015)'
_computing_structure_solution 'ShelXT (Sheldrick, 2015)'
_diffrn_ambient_environment N~2~
_diffrn_ambient_temperature 149.8(4)
_diffrn_detector 'CCD plate'
_diffrn_detector_area_resol_mean 16.0267
_diffrn_detector_type Sapphire3
_diffrn_measured_fraction_theta_full 0.998
_diffrn_measured_fraction_theta_max 0.903
_diffrn_measurement_details
;
List of Runs (angles in degrees, time in seconds):

  # Type    Start    End  Width  t~exp~   \w     \q     \k     \f   Frames
#--------------------------------------------------------------------------
  1  \w    -95.00  28.00   1.00    5.00    --  -21.11 -19.00 -60.00  123
  2  \w    -53.00  21.00   1.00    5.00    --  -21.11  77.00 -30.00   74
  3  \w    -24.00  46.00   1.00    5.00    --  -21.11  57.00 120.00   70
  4  \w    -10.00  42.00   1.00    5.00    --   21.90  77.00-150.00   52
  5  \w     14.00  79.00   1.00    5.00    --   21.90  57.00 120.00   65
  6  \w    -10.00  42.00   1.00    5.00    --   21.90  77.00 -30.00   52
  7  \w    -10.00  16.00   1.00    5.00    --   21.90  77.00 150.00   26
;
_diffrn_measurement_device 'four-circle diffractometer'
_diffrn_measurement_device_type 'SuperNova, Single source at offset/far, Sapphire3'
_diffrn_measurement_method '\w scans'
_diffrn_orient_matrix_type 'CrysAlisPro convention (1999,Acta A55,543-557)'
_diffrn_orient_matrix_UB_11 -0.0795628000
_diffrn_orient_matrix_UB_12 0.0038524000
_diffrn_orient_matrix_UB_13 -0.0029478000
_diffrn_orient_matrix_UB_21 0.0066296000
_diffrn_orient_matrix_UB_22 0.0486285000
_diffrn_orient_matrix_UB_23 0.0032401000
_diffrn_orient_matrix_UB_31 -0.0053921000
_diffrn_orient_matrix_UB_32 0.0019642000
_diffrn_orient_matrix_UB_33 -0.0738904000
_diffrn_radiation_monochromator mirror
_diffrn_radiation_probe x-ray
_diffrn_radiation_type MoK\a
_diffrn_radiation_wavelength 0.71073
_diffrn_reflns_av_R_equivalents 0.0344
_diffrn_reflns_av_unetI/netI 0.0690
_diffrn_reflns_Laue_measured_fraction_full 0.998
_diffrn_reflns_Laue_measured_fraction_max 0.903
_diffrn_reflns_limit_h_max 12
_diffrn_reflns_limit_h_min -11
_diffrn_reflns_limit_k_max 20
_diffrn_reflns_limit_k_min -20
_diffrn_reflns_limit_l_max 13
_diffrn_reflns_limit_l_min -12
_diffrn_reflns_number 12097
_diffrn_reflns_point_group_measured_fraction_full 0.998
_diffrn_reflns_point_group_measured_fraction_max 0.878
_diffrn_reflns_theta_full 25.242
_diffrn_reflns_theta_max 29.832
_diffrn_reflns_theta_min 2.952
_diffrn_source 'micro-focus sealed X-ray tube'
_diffrn_source_type 'SuperNova (Mo) X-ray Source'
_exptl_absorpt_coefficient_mu 0.803
_exptl_absorpt_correction_T_max 1.00000
_exptl_absorpt_correction_T_min 0.60412
_exptl_absorpt_correction_type multi-scan
_exptl_absorpt_process_details
;
CrysAlisPro 1.171.41.109a (Rigaku Oxford Diffraction, 2021)
Empirical absorption correction using spherical harmonics,
implemented in SCALE3 ABSPACK scaling algorithm.
;
_exptl_crystal_colour brown
_exptl_crystal_colour_primary brown
_exptl_crystal_density_diffrn 1.395
_exptl_crystal_description prism
_exptl_crystal_F_000 542
_exptl_crystal_size_max 0.79
_exptl_crystal_size_mid 0.21
_exptl_crystal_size_min 0.08
_refine_diff_density_max 0.485
_refine_diff_density_min -0.312
_refine_diff_density_rms 0.062
_refine_ls_abs_structure_details
;
 Flack x determined using 1535 quotients [(I+)-(I-)]/[(I+)+(I-)]
 (Parsons, Flack and Wagner, Acta Cryst. B69 (2013) 249-259).
;
_refine_ls_abs_structure_Flack -0.002(13)
_refine_ls_extinction_method none
_refine_ls_goodness_of_fit_ref 1.027
_refine_ls_hydrogen_treatment constr
_refine_ls_matrix_type full
_refine_ls_number_parameters 322
_refine_ls_number_reflns 6271
_refine_ls_number_restraints 6
_refine_ls_restrained_S_all 1.026
_refine_ls_R_factor_all 0.0839
_refine_ls_R_factor_gt 0.0538
_refine_ls_shift/su_max 0.000
_refine_ls_shift/su_mean 0.000
_refine_ls_structure_factor_coef Fsqd
_refine_ls_weighting_details 'w=1/[\s^2^(Fo^2^)+(0.0456P)^2^+0.2115P] where P=(Fo^2^+2Fc^2^)/3'
_refine_ls_weighting_scheme calc
_refine_ls_wR_factor_gt 0.1025
_refine_ls_wR_factor_ref 0.1206
_reflns_Friedel_coverage 0.874
_reflns_Friedel_fraction_full 0.999
_reflns_Friedel_fraction_max 0.850
_reflns_number_gt 4521
_reflns_number_total 6271
_reflns_threshold_expression 'I > 2\s(I)'
_cod_data_source_file d4dt00924j2.cif
_cod_data_source_block agrmos_01sa_vt_2_150_00_auto
_cod_depositor_comments 'Adding full bibliography for 7716275--7716292.cif.'
_cod_database_code 7716287
_shelx_shelxl_version_number 2018/1
_shelx_space_group_comment
;
The symmetry employed for this shelxl refinement is uniquely defined
by the following loop, which should always be used as a source of
symmetry information in preference to the above space-group names.
They are only intended as comments.
;
_shelx_estimated_absorpt_t_max 0.939
_shelx_estimated_absorpt_t_min 0.570
_reflns_odcompleteness_completeness 90.34
_reflns_odcompleteness_iscentric 1
_reflns_odcompleteness_theta 29.77
_olex2_refinement_description
;
1. Fixed Uiso
 At 1.2 times of:
  All C(H) groups, All C(H,H) groups, All N(H) groups
 At 1.5 times of:
  All C(H,H,H) groups
2. Restrained distances
 N008-C00O = N7-C8 = N008-C00U = N7-C11
 1.34 with sigma of 0.02
3. Rigid bond restraints
 C00T, C5
 with sigma for 1-2 distances of 0.01 and sigma for 1-3 distances of 0.01
4. Uiso/Uaniso restraints and constraints
C00T \\sim C5: within 1.7A with sigma of 0.04 and sigma for terminal atoms of
0.08
5. Others
 Fixed Sof: N008(0.5) C00K(0.5) H00K(0.5) C00O(0.5) C00T(0.5) H00T(0.5)
 C00U(0.5) H00U(0.5) C00W(0.5) H00W(0.5) C00X(0.5) H00X(0.5) C5(0.5) H5(0.5)
 C6(0.5) H6(0.5) N7(0.5) C8(0.5) C11(0.5) H11(0.5) C12(0.5) H12(0.5) C20(0.5)
 H20(0.5)
6.a Ternary CH refined with riding coordinates:
 N005(H005), C00E(H00E), C00I(H00I)
6.b Secondary CH2 refined with riding coordinates:
 C00F(H00A,H00B), C00J(H00C,H00D), C00L(H00F,H00G), C00M(H00J,H00L), C00P(H00M,
 H00N)
6.c Aromatic/amide H refined with riding coordinates:
 C00H(H00H), C00K(H00K), C00Q(H00Q), C00R(H00R), C00S(H00S), C00T(H00T),
 C00U(H00U), C00W(H00W), C00X(H00X), C5(H5), C6(H6), C11(H11), C12(H12),
 C20(H20)
6.d Idealised Me refined as rotating group:
 C00V(H00O,H00P,H00V)
;
_olex2_submission_special_instructions 'No special instructions were received'
_oxdiff_exptl_absorpt_empirical_details
;
Empirical correction (ABSPACK) includes:
- Absorption correction using spherical harmonics
- Frame scaling
;
_oxdiff_exptl_absorpt_empirical_full_max 1.396
_oxdiff_exptl_absorpt_empirical_full_min 0.544

loop_
_space_group_symop_operation_xyz
'x, y, z'
'-x, y+1/2, -z'

loop_
_atom_site_label
_atom_site_type_symbol
_atom_site_fract_x
_atom_site_fract_y
_atom_site_fract_z
_atom_site_U_iso_or_equiv
_atom_site_adp_type
_atom_site_occupancy
_atom_site_site_symmetry_order
_atom_site_calc_flag
_atom_site_refinement_flags_posn
_atom_site_refinement_flags_adp
_atom_site_refinement_flags_occupancy
_atom_site_disorder_assembly
_atom_site_disorder_group
Fe01 Fe 0.55035(8) 0.50461(6) 0.68628(7) 0.0377(2) Uani 1 1 d . . . . .
S002 S 0.21681(19) 0.40905(13) 0.27775(15) 0.0576(4) Uani 1 1 d . . . . .
S003 S 0.7037(2) 0.18691(13) 0.74928(19) 0.0674(5) Uani 1 1 d . . . . .
N004 N 0.6462(5) 0.5243(3) 0.9013(4) 0.0391(11) Uani 1 1 d . . . . .
N005 N 0.3564(5) 0.5400(3) 0.8010(4) 0.0321(9) Uani 1 1 d . . . . .
H005 H 0.262709 0.511763 0.752237 0.038 Uiso 1 1 calc R . . . .
O007 O 0.1006(6) 0.4257(4) 0.8529(6) 0.0783(15) Uani 1 1 d . . . . .
N008 N 0.747(2) 0.556(2) 0.587(3) 0.034(5) Uani 0.5 1 d D . P A 1
N009 N 0.4092(6) 0.4693(3) 0.5070(5) 0.0467(12) Uani 1 1 d . . . . .
C00A C 0.1928(8) 0.3704(5) 0.8969(7) 0.0536(16) Uani 1 1 d . . . . .
N00B N 0.6209(7) 0.3706(4) 0.7111(5) 0.0612(15) Uani 1 1 d . . . . .
C00C C 0.5476(6) 0.5197(4) 0.9984(5) 0.0375(12) Uani 1 1 d . . . . .
C00D C 0.3302(7) 0.4446(4) 0.4099(6) 0.0419(13) Uani 1 1 d . . . . .
C00E C 0.3366(6) 0.6421(3) 0.8059(5) 0.0349(11) Uani 1 1 d . . . . .
H00E H 0.414456 0.667392 0.878587 0.042 Uiso 1 1 calc R . . . .
C00F C 0.1639(8) 0.7768(5) 0.8351(7) 0.0583(17) Uani 1 1 d . . . . .
H00A H 0.060102 0.793996 0.852352 0.070 Uiso 1 1 calc R . . . .
H00B H 0.235003 0.805391 0.908875 0.070 Uiso 1 1 calc R . . . .
C00G C 0.3668(6) 0.6814(4) 0.6643(5) 0.0358(11) Uani 1 1 d . . . . .
C00H C 0.5940(7) 0.5266(4) 1.1384(5) 0.0486(15) Uani 1 1 d . . . . .
H00H H 0.522382 0.525665 1.204368 0.058 Uiso 1 1 calc R . . . .
C00I C 0.3848(6) 0.5009(4) 0.9445(4) 0.0357(10) Uani 1 1 d . . . . .
H00I H 0.316906 0.531188 1.006677 0.043 Uiso 1 1 calc R . . . .
C00J C 0.3562(7) 0.3980(4) 0.9409(6) 0.0445(13) Uani 1 1 d . . . . .
H00C H 0.387397 0.372429 1.034819 0.053 Uiso 1 1 calc R . . . .
H00D H 0.420789 0.369487 0.875546 0.053 Uiso 1 1 calc R . . . .
C00K C 0.594(3) 0.693(2) 0.565(3) 0.030(4) Uani 0.5 1 d . . P A 1
H00K H 0.565384 0.752604 0.529689 0.036 Uiso 0.5 1 calc R . P A 1
C00L C 0.3492(7) 0.7859(4) 0.6609(6) 0.0475(14) Uani 1 1 d . . . . .
H00F H 0.426569 0.814110 0.729539 0.057 Uiso 1 1 calc R . . . .
H00G H 0.364921 0.809213 0.567105 0.057 Uiso 1 1 calc R . . . .
C00M C 0.1951(7) 0.8128(4) 0.6945(6) 0.0527(15) Uani 1 1 d . . . . .
H00J H 0.118481 0.788165 0.621781 0.063 Uiso 1 1 calc R . . . .
H00L H 0.186526 0.880695 0.693762 0.063 Uiso 1 1 calc R . . . .
C00N C 0.6550(7) 0.2938(5) 0.7281(6) 0.0492(15) Uani 1 1 d . . . . .
C00O C 0.741(4) 0.645(2) 0.543(3) 0.032(4) Uani 0.5 1 d D . P A 1
C00P C 0.1809(7) 0.6719(4) 0.8422(6) 0.0476(15) Uani 1 1 d . . . . .
H00M H 0.101692 0.643083 0.776101 0.057 Uiso 1 1 calc R . . . .
H00N H 0.166976 0.650457 0.937341 0.057 Uiso 1 1 calc R . . . .
C00Q C 0.7929(7) 0.5334(4) 0.9454(6) 0.0543(17) Uani 1 1 d . . . . .
H00Q H 0.862712 0.537641 0.878083 0.065 Uiso 1 1 calc R . . . .
C00R C 0.7454(8) 0.5348(4) 1.1820(6) 0.0586(19) Uani 1 1 d . . . . .
H00R H 0.779512 0.539096 1.278644 0.070 Uiso 1 1 calc R . . . .
C00S C 0.8470(9) 0.5369(4) 1.0854(7) 0.0592(19) Uani 1 1 d . . . . .
H00S H 0.952301 0.540612 1.113963 0.071 Uiso 1 1 calc R . . . .
C00T C 0.9931(12) 0.5489(11) 0.5053(11) 0.029(2) Uiso 0.5 1 d . U P A 1
H00T H 1.080846 0.513666 0.494755 0.035 Uiso 0.5 1 calc R . P A 1
C00U C 0.8741(11) 0.5122(9) 0.5677(11) 0.033(2) Uiso 0.5 1 d D . P A 1
H00U H 0.883718 0.450318 0.599300 0.039 Uiso 0.5 1 calc R . P A 1
C00V C 0.1570(11) 0.2718(5) 0.9142(9) 0.085(3) Uani 1 1 d . . . . .
H00O H 0.050537 0.260861 0.881048 0.128 Uiso 1 1 calc GR . . . .
H00P H 0.175902 0.255096 1.013072 0.128 Uiso 1 1 calc GR . . . .
H00V H 0.220695 0.234225 0.860022 0.128 Uiso 1 1 calc GR . . . .
C00W C 0.9789(14) 0.6429(10) 0.4569(12) 0.040(3) Uiso 0.5 1 d . . P A 1
H00W H 1.055573 0.670519 0.409849 0.048 Uiso 0.5 1 calc R . P A 1
C00X C 0.8497(14) 0.6924(10) 0.4809(12) 0.042(3) Uiso 0.5 1 d . . P A 1
H00X H 0.837282 0.755322 0.455560 0.050 Uiso 0.5 1 calc R . P A 1
C5 C 0.9870(16) 0.5055(14) 0.5293(14) 0.061(4) Uiso 0.5 1 d . U P A 2
H5 H 1.068248 0.464550 0.520081 0.073 Uiso 0.5 1 calc R . P A 2
C6 C 0.9935(14) 0.5961(12) 0.4795(13) 0.040(3) Uiso 0.5 1 d . . P A 2
H6 H 1.075529 0.616219 0.432214 0.048 Uiso 0.5 1 calc R . P A 2
N7 N 0.751(3) 0.536(2) 0.609(4) 0.064(11) Uani 0.5 1 d D . P A 2
C8 C 0.756(6) 0.626(3) 0.568(4) 0.071(13) Uani 0.5 1 d D . P A 2
C11 C 0.8630(16) 0.4752(11) 0.5920(14) 0.048(3) Uiso 0.5 1 d D . P A 2
H11 H 0.856544 0.413323 0.622371 0.058 Uiso 0.5 1 calc R . P A 2
C12 C 0.8782(18) 0.6542(12) 0.5011(16) 0.060(4) Uiso 0.5 1 d . . P A 2
H12 H 0.881737 0.715950 0.469225 0.072 Uiso 0.5 1 calc R . P A 2
C20 C 0.631(3) 0.681(2) 0.589(3) 0.043(7) Uani 0.5 1 d . . P A 2
H20 H 0.631655 0.745026 0.567105 0.052 Uiso 0.5 1 calc R . P A 2
N2 N 0.5130(5) 0.6443(3) 0.6377(5) 0.0409(11) Uani 1 1 d . . . . .

loop_
_atom_site_aniso_label
_atom_site_aniso_U_11
_atom_site_aniso_U_22
_atom_site_aniso_U_33
_atom_site_aniso_U_23
_atom_site_aniso_U_13
_atom_site_aniso_U_12
Fe01 0.0312(4) 0.0487(4) 0.0322(3) -0.0055(4) -0.0004(2) 0.0077(4)
S002 0.0512(10) 0.0750(11) 0.0452(8) -0.0140(8) -0.0010(7) 0.0053(9)
S003 0.0928(15) 0.0501(10) 0.0599(10) 0.0010(9) 0.0119(10) -0.0009(10)
N004 0.034(2) 0.043(3) 0.037(2) -0.010(2) -0.0076(17) 0.009(2)
N005 0.032(2) 0.037(2) 0.0269(19) 0.0037(17) 0.0002(16) -0.0010(17)
O007 0.047(3) 0.062(3) 0.124(4) 0.021(3) 0.002(3) -0.004(3)
N008 0.007(6) 0.070(13) 0.025(8) -0.006(9) 0.004(5) 0.009(6)
N009 0.046(3) 0.051(3) 0.043(3) -0.005(2) 0.005(2) 0.013(2)
C00A 0.060(4) 0.045(4) 0.058(4) 0.001(3) 0.016(3) -0.005(3)
N00B 0.076(4) 0.056(4) 0.048(3) -0.013(3) -0.014(3) 0.018(3)
C00C 0.044(3) 0.032(3) 0.035(2) 0.001(2) -0.004(2) 0.008(2)
C00D 0.042(3) 0.049(3) 0.036(3) 0.001(3) 0.012(3) 0.009(3)
C00E 0.036(3) 0.036(3) 0.032(2) 0.002(2) 0.001(2) 0.003(2)
C00F 0.058(4) 0.053(4) 0.064(4) 0.003(3) 0.007(3) 0.025(3)
C00G 0.036(3) 0.039(3) 0.032(2) 0.000(2) 0.003(2) 0.000(2)
C00H 0.067(4) 0.044(4) 0.033(2) 0.002(2) -0.002(3) -0.001(3)
C00I 0.044(3) 0.032(2) 0.031(2) 0.006(3) 0.0057(19) 0.009(3)
C00J 0.054(4) 0.040(3) 0.041(3) 0.004(3) 0.008(2) 0.001(3)
C00K 0.014(10) 0.052(9) 0.023(9) -0.006(7) -0.009(7) 0.002(7)
C00L 0.060(4) 0.038(3) 0.043(3) 0.002(3) 0.004(3) -0.006(3)
C00M 0.062(4) 0.040(3) 0.052(3) 0.004(3) -0.007(3) 0.011(3)
C00N 0.049(4) 0.067(4) 0.030(3) -0.007(3) -0.001(2) -0.002(3)
C00O 0.020(8) 0.064(10) 0.013(8) -0.009(8) 0.002(7) -0.009(7)
C00P 0.040(3) 0.059(4) 0.044(3) 0.011(3) 0.010(2) 0.010(3)
C00Q 0.040(3) 0.068(4) 0.052(3) -0.019(3) -0.010(3) 0.011(3)
C00R 0.081(5) 0.049(4) 0.039(3) -0.004(3) -0.023(3) 0.001(3)
C00S 0.061(4) 0.045(4) 0.063(4) -0.013(3) -0.031(3) 0.006(3)
C00V 0.091(7) 0.062(5) 0.105(6) -0.004(5) 0.020(5) -0.025(5)
N7 0.062(13) 0.087(19) 0.040(13) -0.024(13) -0.012(7) 0.008(10)
C8 0.06(2) 0.12(3) 0.036(17) -0.001(17) -0.002(12) -0.034(19)
C20 0.027(15) 0.064(14) 0.033(9) 0.006(8) -0.019(8) -0.021(11)
N2 0.039(3) 0.050(3) 0.034(2) -0.007(2) 0.0045(19) -0.007(2)

loop_
_atom_type_symbol
_atom_type_description
_atom_type_scat_dispersion_real
_atom_type_scat_dispersion_imag
_atom_type_scat_source
C C 0.0033 0.0016 'International Tables Vol C Tables 4.2.6.8 and 6.1.1.4'
H H 0.0000 0.0000 'International Tables Vol C Tables 4.2.6.8 and 6.1.1.4'
Fe Fe 0.3463 0.8444 'International Tables Vol C Tables 4.2.6.8 and 6.1.1.4'
N N 0.0061 0.0033 'International Tables Vol C Tables 4.2.6.8 and 6.1.1.4'
O O 0.0106 0.0060 'International Tables Vol C Tables 4.2.6.8 and 6.1.1.4'
S S 0.1246 0.1234 'International Tables Vol C Tables 4.2.6.8 and 6.1.1.4'

loop_
_geom_angle_atom_site_label_1
_geom_angle_atom_site_label_2
_geom_angle_atom_site_label_3
_geom_angle
_geom_angle_site_symmetry_1
_geom_angle_site_symmetry_3
_geom_angle_publ_flag
N004 Fe01 N005 74.85(16) . . ?
N004 Fe01 N008 96.9(8) . . ?
N005 Fe01 N008 146.5(7) . . ?
N009 Fe01 N004 163.88(19) . . ?
N009 Fe01 N005 92.20(17) . . ?
N009 Fe01 N008 99.2(8) . . ?
N009 Fe01 N2 89.22(18) . . ?
N00B Fe01 N004 86.02(18) . . ?
N00B Fe01 N005 114.1(2) . . ?
N00B Fe01 N008 97.2(7) . . ?
N00B Fe01 N009 90.73(19) . . ?
N00B Fe01 N7 89.3(9) . . ?
N00B Fe01 N2 169.0(2) . . ?
N7 Fe01 N004 92.9(10) . . ?
N7 Fe01 N005 152.2(9) . . ?
N7 Fe01 N009 102.8(10) . . ?
N7 Fe01 N2 79.9(9) . . ?
N2 Fe01 N004 96.96(17) . . ?
N2 Fe01 N005 76.93(16) . . ?
N2 Fe01 N008 71.9(7) . . ?
C00C N004 Fe01 115.9(3) . . ?
C00Q N004 Fe01 125.8(4) . . ?
C00Q N004 C00C 118.2(4) . . ?
Fe01 N005 H005 109.1 . . ?
C00E N005 Fe01 110.3(3) . . ?
C00E N005 H005 109.1 . . ?
C00I N005 Fe01 108.3(3) . . ?
C00I N005 H005 109.1 . . ?
C00I N005 C00E 111.0(4) . . ?
C00O N008 Fe01 117.1(17) . . ?
C00U N008 Fe01 128(2) . . ?
C00U N008 C00O 114(2) . . ?
C00D N009 Fe01 176.1(5) . . ?
O007 C00A C00J 121.4(6) . . ?
O007 C00A C00V 122.9(7) . . ?
C00V C00A C00J 115.7(7) . . ?
C00N N00B Fe01 176.9(6) . . ?
N004 C00C C00H 121.9(5) . . ?
N004 C00C C00I 116.3(4) . . ?
C00H C00C C00I 121.6(5) . . ?
N009 C00D S002 178.3(6) . . ?
N005 C00E H00E 108.2 . . ?
N005 C00E C00G 108.0(4) . . ?
N005 C00E C00P 113.6(5) . . ?
C00G C00E H00E 108.2 . . ?
C00G C00E C00P 110.6(4) . . ?
C00P C00E H00E 108.2 . . ?
H00A C00F H00B 108.0 . . ?
C00M C00F H00A 109.5 . . ?
C00M C00F H00B 109.5 . . ?
C00M C00F C00P 110.9(5) . . ?
C00P C00F H00A 109.5 . . ?
C00P C00F H00B 109.5 . . ?
C00L C00G C00E 111.2(4) . . ?
N2 C00G C00E 105.5(4) . . ?
N2 C00G C00L 117.1(5) . . ?
C00C C00H H00H 120.5 . . ?
C00C C00H C00R 119.1(6) . . ?
C00R C00H H00H 120.5 . . ?
N005 C00I C00C 107.9(4) . . ?
N005 C00I H00I 109.7 . . ?
N005 C00I C00J 110.1(4) . . ?
C00C C00I H00I 109.7 . . ?
C00C C00I C00J 109.8(4) . . ?
C00J C00I H00I 109.7 . . ?
C00A C00J H00C 108.6 . . ?
C00A C00J H00D 108.6 . . ?
C00I C00J C00A 114.7(5) . . ?
C00I C00J H00C 108.6 . . ?
C00I C00J H00D 108.6 . . ?
H00C C00J H00D 107.6 . . ?
C00O C00K H00K 124.3 . . ?
N2 C00K H00K 124.3 . . ?
N2 C00K C00O 111(2) . . ?
C00G C00L H00F 109.6 . . ?
C00G C00L H00G 109.6 . . ?
H00F C00L H00G 108.1 . . ?
C00M C00L C00G 110.4(5) . . ?
C00M C00L H00F 109.6 . . ?
C00M C00L H00G 109.6 . . ?
C00F C00M H00J 109.3 . . ?
C00F C00M H00L 109.3 . . ?
C00L C00M C00F 111.7(5) . . ?
C00L C00M H00J 109.3 . . ?
C00L C00M H00L 109.3 . . ?
H00J C00M H00L 107.9 . . ?
N00B C00N S003 179.0(6) . . ?
N008 C00O C00K 113(3) . . ?
N008 C00O C00X 128(2) . . ?
C00X C00O C00K 119(3) . . ?
C00E C00P H00M 109.4 . . ?
C00E C00P H00N 109.4 . . ?
C00F C00P C00E 111.0(5) . . ?
C00F C00P H00M 109.4 . . ?
C00F C00P H00N 109.4 . . ?
H00M C00P H00N 108.0 . . ?
N004 C00Q H00Q 118.7 . . ?
N004 C00Q C00S 122.5(6) . . ?
C00S C00Q H00Q 118.7 . . ?
C00H C00R H00R 120.1 . . ?
C00S C00R C00H 119.7(5) . . ?
C00S C00R H00R 120.1 . . ?
C00Q C00S H00S 120.7 . . ?
C00R C00S C00Q 118.5(6) . . ?
C00R C00S H00S 120.7 . . ?
C00U C00T H00T 121.3 . . ?
C00U C00T C00W 117.5(11) . . ?
C00W C00T H00T 121.3 . . ?
N008 C00U C00T 125.5(17) . . ?
N008 C00U H00U 117.2 . . ?
C00T C00U H00U 117.2 . . ?
C00A C00V H00O 109.5 . . ?
C00A C00V H00P 109.5 . . ?
C00A C00V H00V 109.5 . . ?
H00O C00V H00P 109.5 . . ?
H00O C00V H00V 109.5 . . ?
H00P C00V H00V 109.5 . . ?
C00T C00W H00W 120.8 . . ?
C00X C00W C00T 118.4(11) . . ?
C00X C00W H00W 120.8 . . ?
C00O C00X C00W 116.5(17) . . ?
C00O C00X H00X 121.8 . . ?
C00W C00X H00X 121.8 . . ?
C6 C5 H5 119.6 . . ?
C11 C5 H5 119.6 . . ?
C11 C5 C6 120.8(14) . . ?
C5 C6 H6 121.1 . . ?
C12 C6 C5 117.8(13) . . ?
C12 C6 H6 121.1 . . ?
C8 N7 Fe01 112(3) . . ?
C11 N7 Fe01 125(2) . . ?
C11 N7 C8 123(3) . . ?
N7 C8 C12 118(4) . . ?
N7 C8 C20 117(4) . . ?
C12 C8 C20 125(3) . . ?
C5 C11 H11 120.9 . . ?
N7 C11 C5 118(2) . . ?
N7 C11 H11 120.9 . . ?
C6 C12 C8 122(2) . . ?
C6 C12 H12 118.9 . . ?
C8 C12 H12 118.9 . . ?
C8 C20 H20 120.0 . . ?
N2 C20 C8 120(3) . . ?
N2 C20 H20 120.0 . . ?
C00G N2 Fe01 116.1(3) . . ?
C00K N2 Fe01 125.3(12) . . ?
C00K N2 C00G 117.2(12) . . ?
C20 N2 Fe01 111.2(13) . . ?
C20 N2 C00G 132.7(14) . . ?

loop_
_geom_bond_atom_site_label_1
_geom_bond_atom_site_label_2
_geom_bond_distance
_geom_bond_site_symmetry_2
_geom_bond_publ_flag
Fe01 N004 2.172(4) . ?
Fe01 N005 2.215(4) . ?
Fe01 N008 2.22(2) . ?
Fe01 N009 2.086(5) . ?
Fe01 N00B 2.052(6) . ?
Fe01 N7 2.07(3) . ?
Fe01 N2 2.101(5) . ?
S002 C00D 1.621(6) . ?
S003 C00N 1.620(7) . ?
N004 C00C 1.356(7) . ?
N004 C00Q 1.336(7) . ?
N005 H005 1.0000 . ?
N005 C00E 1.495(6) . ?
N005 C00I 1.491(6) . ?
O007 C00A 1.194(8) . ?
N008 C00O 1.35(2) . ?
N008 C00U 1.337(16) . ?
N009 C00D 1.164(7) . ?
C00A C00J 1.525(9) . ?
C00A C00V 1.481(10) . ?
N00B C00N 1.163(8) . ?
C00C C00H 1.371(7) . ?
C00C C00I 1.511(7) . ?
C00E H00E 1.0000 . ?
C00E C00G 1.531(7) . ?
C00E C00P 1.532(8) . ?
C00F H00A 0.9900 . ?
C00F H00B 0.9900 . ?
C00F C00M 1.508(9) . ?
C00F C00P 1.532(9) . ?
C00G C00L 1.527(8) . ?
C00G N2 1.459(7) . ?
C00H H00H 0.9500 . ?
C00H C00R 1.374(9) . ?
C00I H00I 1.0000 . ?
C00I C00J 1.517(9) . ?
C00J H00C 0.9900 . ?
C00J H00D 0.9900 . ?
C00K H00K 0.9500 . ?
C00K C00O 1.53(4) . ?
C00K N2 1.27(3) . ?
C00L H00F 0.9900 . ?
C00L H00G 0.9900 . ?
C00L C00M 1.498(9) . ?
C00M H00J 0.9900 . ?
C00M H00L 0.9900 . ?
C00O C00X 1.38(4) . ?
C00P H00M 0.9900 . ?
C00P H00N 0.9900 . ?
C00Q H00Q 0.9500 . ?
C00Q C00S 1.383(8) . ?
C00R H00R 0.9500 . ?
C00R C00S 1.370(10) . ?
C00S H00S 0.9500 . ?
C00T H00T 0.9500 . ?
C00T C00U 1.384(17) . ?
C00T C00W 1.444(17) . ?
C00U H00U 0.9500 . ?
C00V H00O 0.9800 . ?
C00V H00P 0.9800 . ?
C00V H00V 0.9800 . ?
C00W H00W 0.9500 . ?
C00W C00X 1.399(18) . ?
C00X H00X 0.9500 . ?
C5 H5 0.9500 . ?
C5 C6 1.40(2) . ?
C5 C11 1.39(2) . ?
C6 H6 0.9500 . ?
C6 C12 1.36(2) . ?
N7 C8 1.37(2) . ?
N7 C11 1.36(2) . ?
C8 C12 1.39(5) . ?
C8 C20 1.40(5) . ?
C11 H11 0.9500 . ?
C12 H12 0.9500 . ?
C20 H20 0.9500 . ?
C20 N2 1.32(3) . ?
